data_1548064
loop_
_publ_author_name
'Wang, Yong'
'Dansette, Patrick M.'
'Pigeon, Pascal'
'Top, Siden'
'McGlinchey, Michael J.'
'Mansuy, Daniel'
'Jaouen, G\'erard'

_publ_section_title
;
 A new generation of ferrociphenols leads to a great diversity of reactive
 metabolites, and exhibits remarkable antiproliferative properties.
;
_journal_issue 1
_journal_name_full 'Chemical science'
_journal_page_first 70
_journal_page_last 78
_journal_paper_doi 10.1039/c7sc04213b
_journal_volume 9
_journal_year 2018
_chemical_formula_moiety 'C27 H24 Fe O3'
_chemical_formula_sum 'C27 H24 Fe O3'
_chemical_formula_weight 452.31
_space_group_crystal_system monoclinic
_space_group_IT_number 14
_space_group_name_Hall '-P 2yn'
_space_group_name_H-M_alt 'P 1 21/n 1'
_symmetry_space_group_name_Hall '-P 2yn'
_symmetry_space_group_name_H-M 'P 1 21/n 1'
_atom_sites_solution_hydrogens geom
_atom_sites_solution_primary dual
_atom_sites_solution_secondary difmap
_audit_creation_method SHELXL-2014/7
_audit_update_record
;
2017-01-13 deposited with the CCDC.
2017-11-09 downloaded from the CCDC.
;
_cell_angle_alpha 90
_cell_angle_beta 97.392(3)
_cell_angle_gamma 90
_cell_formula_units_Z 4
_cell_length_a 11.0994(4)
_cell_length_b 8.5265(3)
_cell_length_c 21.7146(8)
_cell_measurement_reflns_used 4965
_cell_measurement_temperature 200(1)
_cell_measurement_theta_max 66.54
_cell_measurement_theta_min 4.11
_cell_volume 2037.97(13)
_computing_cell_refinement 'Bruker SAINT'
_computing_data_collection 'Bruker APEX2'
_computing_data_reduction 'Bruker SAINT'
_computing_molecular_graphics 'SXGRAPH (Farrugia, 2012)'
_computing_publication_material 'WinGX publication routines (Farrugia, 2012)'
_computing_structure_refinement 'SHELXL-2014/7 (Sheldrick, 2014)'
_computing_structure_solution 'SHELXT-2014/5 (Sheldrick, 2014)'
_diffrn_ambient_temperature 200(1)
_diffrn_detector_area_resol_mean 8.3333
_diffrn_measured_fraction_theta_full 1.000
_diffrn_measured_fraction_theta_max 0.998
_diffrn_measurement_device_type 'Bruker APEX-II CCD'
_diffrn_measurement_method '\f and \w scans'
_diffrn_radiation_source micro-source
_diffrn_radiation_type CuK\a
_diffrn_radiation_wavelength 1.54178
_diffrn_reflns_av_R_equivalents 0.0598
_diffrn_reflns_av_unetI/netI 0.0613
_diffrn_reflns_Laue_measured_fraction_full 1.000
_diffrn_reflns_Laue_measured_fraction_max 0.998
_diffrn_reflns_limit_h_max 13
_diffrn_reflns_limit_h_min -13
_diffrn_reflns_limit_k_max 10
_diffrn_reflns_limit_k_min -6
_diffrn_reflns_limit_l_max 25
_diffrn_reflns_limit_l_min -25
_diffrn_reflns_number 12158
_diffrn_reflns_point_group_measured_fraction_full 1.000
_diffrn_reflns_point_group_measured_fraction_max 0.998
_diffrn_reflns_theta_full 66.500
_diffrn_reflns_theta_max 66.677
_diffrn_reflns_theta_min 4.106
_exptl_absorpt_coefficient_mu 6.154
_exptl_absorpt_correction_T_max 0.882
_exptl_absorpt_correction_T_min 0.283
_exptl_absorpt_correction_type multi-scan
_exptl_absorpt_process_details
; 
R.H. Blessing, Acta Cryst. (1995), A51, 33-38
;
_exptl_crystal_colour yellow
_exptl_crystal_density_diffrn 1.474
_exptl_crystal_density_method 'not measured'
_exptl_crystal_description prism
_exptl_crystal_F_000 944
_exptl_crystal_size_max 0.35
_exptl_crystal_size_mid 0.15
_exptl_crystal_size_min 0.02
_refine_diff_density_max 0.468
_refine_diff_density_min -0.357
_refine_diff_density_rms 0.075
_refine_ls_extinction_method none
_refine_ls_goodness_of_fit_ref 1.068
_refine_ls_hydrogen_treatment constr
_refine_ls_matrix_type full
_refine_ls_number_parameters 282
_refine_ls_number_reflns 3596
_refine_ls_number_restraints 0
_refine_ls_restrained_S_all 1.068
_refine_ls_R_factor_all 0.0488
_refine_ls_R_factor_gt 0.0450
_refine_ls_shift/su_max 0.001
_refine_ls_shift/su_mean 0.000
_refine_ls_structure_factor_coef Fsqd
_refine_ls_weighting_details 'w=1/[\s^2^(Fo^2^)+(0.0692P)^2^+0.5751P] where P=(Fo^2^+2Fc^2^)/3'
_refine_ls_weighting_scheme calc
_refine_ls_wR_factor_gt 0.1183
_refine_ls_wR_factor_ref 0.1217
_reflns_number_gt 3283
_reflns_number_total 3596
_reflns_threshold_expression 'I > 2\s(I)'
_cod_data_source_file c7sc04213b2.cif
_cod_data_source_block wy1107
_cod_depositor_comments 'Adding full bibliography for 1548064.cif.'
_cod_database_code 1548064
_shelx_shelxl_version_number 2014/7
_shelx_space_group_comment
;
The symmetry employed for this shelxl refinement is uniquely defined
by the following loop, which should always be used as a source of
symmetry information in preference to the above space-group names.
They are only intended as comments.
;

loop_
_space_group_symop_operation_xyz
'x, y, z'
'-x+1/2, y+1/2, -z+1/2'
'-x, -y, -z'
'x-1/2, -y-1/2, z-1/2'

loop_
_atom_site_label
_atom_site_type_symbol
_atom_site_fract_x
_atom_site_fract_y
_atom_site_fract_z
_atom_site_U_iso_or_equiv
_atom_site_adp_type
_atom_site_occupancy
_atom_site_site_symmetry_order
_atom_site_calc_flag
_atom_site_refinement_flags_posn
_atom_site_refinement_flags_adp
Fe1 Fe 0.08400(3) 0.63041(4) 0.66803(2) 0.02535(16) Uani 1 1 d . .
O1 O 0.15877(18) 0.36703(18) 0.54399(10) 0.0349(5) Uani 1 1 d . .
O2 O 0.71428(16) 0.84731(19) 0.69478(8) 0.0286(4) Uani 1 1 d . .
H2 H 0.7293 0.8030 0.7295 0.043 Uiso 1 1 calc R U
O3 O 0.26065(17) 0.8187(2) 0.31006(8) 0.0303(4) Uani 1 1 d . .
H3A H 0.2587 0.9171 0.3090 0.045 Uiso 1 1 calc R U
C1 C 0.2715(2) 0.6113(2) 0.56168(11) 0.0216(5) Uani 1 1 d . .
C2 C 0.2696(2) 0.4327(3) 0.56451(10) 0.0228(5) Uani 1 1 d . .
C3 C 0.3570(2) 0.3289(3) 0.57905(12) 0.0290(5) Uani 1 1 d . .
H3B H 0.4389 0.3530 0.5946 0.035 Uiso 1 1 calc R U
C4 C 0.3065(3) 0.1662(3) 0.56716(14) 0.0363(6) Uani 1 1 d . .
H4A H 0.3253 0.0982 0.6041 0.044 Uiso 1 1 calc R U
H4B H 0.3380 0.1168 0.5312 0.044 Uiso 1 1 calc R U
C5 C 0.1715(3) 0.1994(3) 0.55364(16) 0.0436(7) Uani 1 1 d . .
H5A H 0.1358 0.1419 0.5161 0.052 Uiso 1 1 calc R U
H5B H 0.1295 0.1661 0.5890 0.052 Uiso 1 1 calc R U
C6 C 0.1672(2) 0.6840(3) 0.59163(11) 0.0228(5) Uani 1 1 d . .
C7 C 0.1774(2) 0.8122(2) 0.63455(11) 0.0257(5) Uani 1 1 d . .
H7 H 0.2511 0.8581 0.6533 0.031 Uiso 1 1 calc R U
C8 C 0.0583(3) 0.8594(3) 0.64447(13) 0.0328(6) Uani 1 1 d . .
H8 H 0.0388 0.9409 0.6714 0.039 Uiso 1 1 calc R U
C9 C -0.0261(2) 0.7634(3) 0.60711(12) 0.0336(6) Uani 1 1 d . .
H9 H -0.1121 0.7699 0.6043 0.040 Uiso 1 1 calc R U
C10 C 0.0402(2) 0.6558(3) 0.57458(12) 0.0280(5) Uani 1 1 d . .
H10 H 0.0060 0.5781 0.5462 0.034 Uiso 1 1 calc R U
C11 C 0.1702(3) 0.5534(3) 0.75151(13) 0.0392(6) Uani 1 1 d . .
H11 H 0.2445 0.5927 0.7725 0.047 Uiso 1 1 calc R U
C12 C 0.0520(3) 0.6091(3) 0.75855(13) 0.0430(7) Uani 1 1 d . .
H12 H 0.0334 0.6912 0.7854 0.052 Uiso 1 1 calc R U
C13 C -0.0333(3) 0.5205(4) 0.71844(15) 0.0442(7) Uani 1 1 d . .
H13 H -0.1190 0.5336 0.7135 0.053 Uiso 1 1 calc R U
C14 C 0.0316(3) 0.4089(3) 0.68703(14) 0.0398(7) Uani 1 1 d . .
H14 H -0.0031 0.3341 0.6575 0.048 Uiso 1 1 calc R U
C15 C 0.1578(3) 0.4287(3) 0.70761(13) 0.0364(6) Uani 1 1 d . .
H15 H 0.2222 0.3693 0.6944 0.044 Uiso 1 1 calc R U
C16 C 0.3932(2) 0.6707(2) 0.59554(10) 0.0214(5) Uani 1 1 d . .
C17 C 0.4274(2) 0.6301(2) 0.65786(12) 0.0250(5) Uani 1 1 d . .
H17 H 0.3768 0.5618 0.6776 0.030 Uiso 1 1 calc R U
C18 C 0.5326(2) 0.6865(3) 0.69135(11) 0.0261(5) Uani 1 1 d . .
H18 H 0.5534 0.6570 0.7336 0.031 Uiso 1 1 calc R U
C19 C 0.6080(2) 0.7865(3) 0.66322(11) 0.0240(5) Uani 1 1 d . .
C20 C 0.5765(2) 0.8285(3) 0.60169(12) 0.0282(5) Uani 1 1 d . .
H20 H 0.6274 0.8969 0.5821 0.034 Uiso 1 1 calc R U
C21 C 0.4706(2) 0.7706(3) 0.56852(11) 0.0257(5) Uani 1 1 d . .
H21 H 0.4504 0.7999 0.5262 0.031 Uiso 1 1 calc R U
C22 C 0.2577(2) 0.6610(3) 0.49247(11) 0.0209(5) Uani 1 1 d . .
C23 C 0.2038(2) 0.8031(2) 0.47359(11) 0.0244(5) Uani 1 1 d . .
H23 H 0.1673 0.8648 0.5026 0.029 Uiso 1 1 calc R U
C24 C 0.2025(2) 0.8568(2) 0.41275(12) 0.0250(5) Uani 1 1 d . .
H24 H 0.1648 0.9539 0.4005 0.030 Uiso 1 1 calc R U
C25 C 0.2562(2) 0.7682(3) 0.37029(11) 0.0243(5) Uani 1 1 d . .
C26 C 0.3065(2) 0.6243(3) 0.38790(12) 0.0283(5) Uani 1 1 d . .
H26 H 0.3411 0.5615 0.3586 0.034 Uiso 1 1 calc R U
C27 C 0.3065(2) 0.5714(3) 0.44828(11) 0.0272(5) Uani 1 1 d . .
H27 H 0.3407 0.4718 0.4597 0.033 Uiso 1 1 calc R U

loop_
_atom_site_aniso_label
_atom_site_aniso_U_11
_atom_site_aniso_U_22
_atom_site_aniso_U_33
_atom_site_aniso_U_23
_atom_site_aniso_U_13
_atom_site_aniso_U_12
Fe1 0.0274(2) 0.0234(2) 0.0257(2) 0.00305(14) 0.00536(17) -0.00001(14)
O1 0.0332(10) 0.0182(8) 0.0495(12) -0.0012(7) -0.0088(9) -0.0019(6)
O2 0.0268(9) 0.0316(9) 0.0259(9) -0.0008(7) -0.0027(7) -0.0047(7)
O3 0.0423(10) 0.0275(8) 0.0203(8) 0.0023(7) 0.0012(7) -0.0032(8)
C1 0.0236(12) 0.0172(10) 0.0234(12) 0.0015(8) 0.0004(9) -0.0001(8)
C2 0.0263(12) 0.0198(11) 0.0217(11) -0.0004(8) 0.0005(9) -0.0009(9)
C3 0.0305(13) 0.0217(11) 0.0337(13) 0.0017(10) 0.0000(11) 0.0024(10)
C4 0.0484(17) 0.0180(11) 0.0418(16) 0.0022(10) 0.0031(13) 0.0029(11)
C5 0.0462(17) 0.0194(13) 0.0614(19) 0.0007(12) -0.0074(14) -0.0056(11)
C6 0.0274(12) 0.0206(11) 0.0204(11) 0.0045(9) 0.0031(9) 0.0016(9)
C7 0.0323(13) 0.0176(10) 0.0275(12) 0.0031(9) 0.0056(10) -0.0016(9)
C8 0.0423(16) 0.0239(12) 0.0333(14) 0.0019(10) 0.0092(12) 0.0088(10)
C9 0.0288(13) 0.0366(13) 0.0357(14) 0.0055(11) 0.0049(11) 0.0091(11)
C10 0.0294(13) 0.0275(11) 0.0260(13) 0.0018(9) -0.0003(10) 0.0025(9)
C11 0.0496(17) 0.0377(14) 0.0282(13) 0.0115(11) -0.0033(12) -0.0033(12)
C12 0.062(2) 0.0428(15) 0.0268(14) 0.0059(11) 0.0166(14) 0.0024(14)
C13 0.0415(16) 0.0498(16) 0.0449(17) 0.0130(13) 0.0188(14) -0.0041(13)
C14 0.0450(17) 0.0330(13) 0.0429(16) 0.0072(12) 0.0111(13) -0.0115(12)
C15 0.0439(16) 0.0262(12) 0.0401(15) 0.0132(11) 0.0092(12) 0.0004(11)
C16 0.0235(12) 0.0168(9) 0.0233(12) -0.0026(9) 0.0011(9) 0.0021(8)
C17 0.0261(12) 0.0238(11) 0.0252(12) 0.0016(9) 0.0038(10) -0.0011(8)
C18 0.0292(13) 0.0257(11) 0.0230(12) -0.0007(9) 0.0019(10) 0.0018(9)
C19 0.0229(11) 0.0212(11) 0.0273(12) -0.0047(9) 0.0014(9) 0.0009(9)
C20 0.0290(13) 0.0277(11) 0.0281(13) 0.0015(10) 0.0048(10) -0.0055(10)
C21 0.0299(13) 0.0250(11) 0.0212(11) 0.0016(9) 0.0000(10) -0.0016(9)
C22 0.0216(11) 0.0177(9) 0.0221(11) -0.0005(8) -0.0016(9) -0.0013(8)
C23 0.0290(13) 0.0185(11) 0.0259(12) -0.0022(9) 0.0045(10) 0.0013(9)
C24 0.0285(13) 0.0193(11) 0.0259(12) 0.0037(9) -0.0013(10) 0.0030(8)
C25 0.0266(12) 0.0245(11) 0.0205(11) 0.0009(9) -0.0015(9) -0.0046(9)
C26 0.0320(14) 0.0268(12) 0.0257(13) -0.0039(9) 0.0027(11) 0.0032(9)
C27 0.0324(13) 0.0202(11) 0.0285(12) -0.0003(9) 0.0016(10) 0.0083(9)

loop_
_atom_type_symbol
_atom_type_description
_atom_type_scat_dispersion_real
_atom_type_scat_dispersion_imag
_atom_type_scat_source
C C 0.0181 0.0091 'International Tables Vol C Tables 4.2.6.8 and 6.1.1.4'
H H 0.0000 0.0000 'International Tables Vol C Tables 4.2.6.8 and 6.1.1.4'
O O 0.0492 0.0322 'International Tables Vol C Tables 4.2.6.8 and 6.1.1.4'
Fe Fe -1.1336 3.1974 'International Tables Vol C Tables 4.2.6.8 and 6.1.1.4'

loop_
_geom_angle_atom_site_label_1
_geom_angle_atom_site_label_2
_geom_angle_atom_site_label_3
_geom_angle
C9 Fe1 C8 40.91(12)
C9 Fe1 C14 119.17(12)
C8 Fe1 C14 155.49(13)
C9 Fe1 C13 103.57(12)
C8 Fe1 C13 119.98(12)
C14 Fe1 C13 40.86(12)
C9 Fe1 C10 40.90(10)
C8 Fe1 C10 68.82(11)
C14 Fe1 C10 105.26(12)
C13 Fe1 C10 119.87(12)
C9 Fe1 C11 158.61(12)
C8 Fe1 C11 124.51(12)
C14 Fe1 C11 68.64(12)
C13 Fe1 C11 68.54(13)
C10 Fe1 C11 160.29(11)
C9 Fe1 C15 156.79(12)
C8 Fe1 C15 161.87(12)
C14 Fe1 C15 40.88(12)
C13 Fe1 C15 68.68(12)
C10 Fe1 C15 122.63(11)
C11 Fe1 C15 40.70(12)
C9 Fe1 C7 68.63(11)
C8 Fe1 C7 40.88(10)
C14 Fe1 C7 160.95(11)
C13 Fe1 C7 158.00(11)
C10 Fe1 C7 68.45(10)
C11 Fe1 C7 110.90(11)
C15 Fe1 C7 126.25(11)
C9 Fe1 C12 120.70(12)
C8 Fe1 C12 106.90(12)
C14 Fe1 C12 68.52(12)
C13 Fe1 C12 40.65(14)
C10 Fe1 C12 156.39(13)
C11 Fe1 C12 40.64(13)
C15 Fe1 C12 68.43(12)
C7 Fe1 C12 124.41(11)
C9 Fe1 C6 69.15(10)
C8 Fe1 C6 69.21(10)
C14 Fe1 C6 122.76(11)
C13 Fe1 C6 157.47(12)
C10 Fe1 C6 40.95(10)
C11 Fe1 C6 125.47(11)
C15 Fe1 C6 109.24(10)
C7 Fe1 C6 40.87(9)
C12 Fe1 C6 161.24(12)
C2 O1 C5 106.79(19)
C2 C1 C6 111.89(19)
C2 C1 C16 109.00(19)
C6 C1 C16 109.22(18)
C2 C1 C22 108.19(18)
C6 C1 C22 108.38(18)
C16 C1 C22 110.15(18)
C3 C2 O1 113.8(2)
C3 C2 C1 131.7(2)
O1 C2 C1 114.26(19)
C2 C3 C4 109.3(2)
C3 C4 C5 101.4(2)
O1 C5 C4 106.7(2)
C10 C6 C7 106.9(2)
C10 C6 C1 126.6(2)
C7 C6 C1 125.8(2)
C10 C6 Fe1 68.97(13)
C7 C6 Fe1 69.51(13)
C1 C6 Fe1 134.19(16)
C8 C7 C6 108.5(2)
C8 C7 Fe1 68.81(13)
C6 C7 Fe1 69.62(13)
C9 C8 C7 107.9(2)
C9 C8 Fe1 69.51(14)
C7 C8 Fe1 70.31(13)
C8 C9 C10 108.1(2)
C8 C9 Fe1 69.59(15)
C10 C9 Fe1 69.85(14)
C9 C10 C6 108.6(2)
C9 C10 Fe1 69.24(15)
C6 C10 Fe1 70.07(14)
C12 C11 C15 108.1(3)
C12 C11 Fe1 69.84(16)
C15 C11 Fe1 69.66(16)
C13 C12 C11 108.0(3)
C13 C12 Fe1 69.08(16)
C11 C12 Fe1 69.52(16)
C12 C13 C14 108.2(3)
C12 C13 Fe1 70.27(16)
C14 C13 Fe1 69.56(15)
C13 C14 C15 108.0(3)
C13 C14 Fe1 69.58(16)
C15 C14 Fe1 70.01(15)
C11 C15 C14 107.8(3)
C11 C15 Fe1 69.64(15)
C14 C15 Fe1 69.11(16)
C21 C16 C17 116.9(2)
C21 C16 C1 123.5(2)
C17 C16 C1 119.5(2)
C18 C17 C16 121.9(2)
C17 C18 C19 119.9(2)
C20 C19 O2 118.3(2)
C20 C19 C18 119.4(2)
O2 C19 C18 122.3(2)
C19 C20 C21 120.1(2)
C20 C21 C16 121.8(2)
C27 C22 C23 117.8(2)
C27 C22 C1 121.4(2)
C23 C22 C1 120.6(2)
C22 C23 C24 121.1(2)
C25 C24 C23 119.9(2)
C26 C25 O3 118.4(2)
C26 C25 C24 119.6(2)
O3 C25 C24 122.0(2)
C25 C26 C27 120.1(2)
C26 C27 C22 121.4(2)

loop_
_geom_bond_atom_site_label_1
_geom_bond_atom_site_label_2
_geom_bond_distance
Fe1 C9 2.028(3)
Fe1 C8 2.030(2)
Fe1 C14 2.034(3)
Fe1 C13 2.034(3)
Fe1 C10 2.037(3)
Fe1 C11 2.046(3)
Fe1 C15 2.046(3)
Fe1 C7 2.050(2)
Fe1 C12 2.050(3)
Fe1 C6 2.051(2)
O1 C2 1.373(3)
O1 C5 1.449(3)
O2 C19 1.387(3)
O3 C25 1.384(3)
C1 C2 1.524(3)
C1 C6 1.531(3)
C1 C16 1.538(3)
C1 C22 1.550(3)
C2 C3 1.321(4)
C3 C4 1.505(4)
C4 C5 1.516(4)
C6 C10 1.430(4)
C6 C7 1.432(3)
C7 C8 1.425(4)
C8 C9 1.418(4)
C9 C10 1.420(4)
C11 C12 1.422(5)
C11 C15 1.423(4)
C12 C13 1.419(5)
C13 C14 1.420(4)
C14 C15 1.425(4)
C16 C21 1.392(3)
C16 C17 1.401(3)
C17 C18 1.380(4)
C18 C19 1.390(3)
C19 C20 1.384(4)
C20 C21 1.388(4)
C22 C27 1.390(3)
C22 C23 1.390(3)
C23 C24 1.396(3)
C24 C25 1.385(3)
C25 C26 1.381(3)
C26 C27 1.386(4)
